data_7133018
loop_
_publ_author_name
'Wolff, Siad'
'Ponsonby, Annabelle'
'Dallmann, Andr&#xe9;'
'Herwig, Christian'
'Beckmann, Fabian'
'Cula, Beatrice'
'Limberg, Christian'

_publ_section_title
;
 Appropriation of group II metals: synthesis and characterisation of the
 first alkaline earth metal supported transition metal carbonite
 complexes.
;
_journal_issue 45
_journal_name_full 'Chemical communications (Cambridge, England)'
_journal_page_first 5816
_journal_page_last 5819
_journal_paper_doi 10.1039/d4cc01682c
_journal_volume 60
_journal_year 2024
_chemical_formula_sum 'C92 H150 Ca N4 Ni2 O12'
_chemical_formula_weight 1661.65
_space_group_crystal_system monoclinic
_space_group_IT_number 7
_space_group_name_Hall 'P -2yac'
_space_group_name_H-M_alt 'P 1 n 1'
_atom_sites_solution_hydrogens geom
_audit_creation_method SHELXL-2018/3
_audit_update_record
;
2024-04-08 deposited with the CCDC.	2024-05-07 downloaded from the CCDC.
;
_cell_angle_alpha 90
_cell_angle_beta 97.276(2)
_cell_angle_gamma 90
_cell_formula_units_Z 2
_cell_length_a 16.7438(10)
_cell_length_b 14.2680(10)
_cell_length_c 20.0197(14)
_cell_measurement_reflns_used 9269
_cell_measurement_temperature 100(2)
_cell_measurement_theta_max 26.42
_cell_measurement_theta_min 2.50
_cell_volume 4744.2(5)
_computing_cell_refinement 'Bruker SAINT'
_computing_data_collection 'Bruker APEX4'
_computing_data_reduction 'Bruker SAINT'
_computing_molecular_graphics 'Bruker SHELXTL'
_computing_publication_material 'Bruker SHELXTL'
_computing_structure_refinement 'SHELXL-2018/1 (Sheldrick, 2018)'
_computing_structure_solution 'SHELXT 2014/5 (Sheldrick, 2014)'
_diffrn_ambient_temperature 100(2)
_diffrn_measured_fraction_theta_full 0.998
_diffrn_measured_fraction_theta_max 0.996
_diffrn_measurement_device_type D8-Venture
_diffrn_measurement_method '\f and \w scans'
_diffrn_radiation_type MoK\a
_diffrn_radiation_wavelength 0.71073
_diffrn_reflns_av_R_equivalents 0.0382
_diffrn_reflns_av_unetI/netI 0.0160
_diffrn_reflns_Laue_measured_fraction_full 0.998
_diffrn_reflns_Laue_measured_fraction_max 0.996
_diffrn_reflns_limit_h_max 20
_diffrn_reflns_limit_h_min -20
_diffrn_reflns_limit_k_max 17
_diffrn_reflns_limit_k_min -17
_diffrn_reflns_limit_l_max 25
_diffrn_reflns_limit_l_min -25
_diffrn_reflns_number 239598
_diffrn_reflns_point_group_measured_fraction_full 0.998
_diffrn_reflns_point_group_measured_fraction_max 0.995
_diffrn_reflns_theta_full 25.000
_diffrn_reflns_theta_max 26.451
_diffrn_reflns_theta_min 2.499
_exptl_absorpt_coefficient_mu 0.508
_exptl_absorpt_correction_T_max 0.7454
_exptl_absorpt_correction_T_min 0.6931
_exptl_absorpt_correction_type multi-scans
_exptl_absorpt_process_details SADABS
_exptl_crystal_colour yellow
_exptl_crystal_density_diffrn 1.163
_exptl_crystal_description block
_exptl_crystal_F_000 1804
_exptl_crystal_size_max 0.450
_exptl_crystal_size_mid 0.230
_exptl_crystal_size_min 0.090
_refine_diff_density_max 0.888
_refine_diff_density_min -0.448
_refine_diff_density_rms 0.045
_refine_ls_abs_structure_details
;
 Refined as an inversion twin.
;
_refine_ls_abs_structure_Flack 0.50(2)
_refine_ls_extinction_method none
_refine_ls_goodness_of_fit_ref 1.031
_refine_ls_hydrogen_treatment mixed
_refine_ls_matrix_type full
_refine_ls_number_parameters 1189
_refine_ls_number_reflns 19500
_refine_ls_number_restraints 1236
_refine_ls_restrained_S_all 1.023
_refine_ls_R_factor_all 0.0432
_refine_ls_R_factor_gt 0.0374
_refine_ls_shift/su_max 0.026
_refine_ls_shift/su_mean 0.004
_refine_ls_structure_factor_coef Fsqd
_refine_ls_weighting_details 'w=1/[\s^2^(Fo^2^)+(0.0452P)^2^+3.1200P] where P=(Fo^2^+2Fc^2^)/3'
_refine_ls_weighting_scheme calc
_refine_ls_wR_factor_gt 0.0932
_refine_ls_wR_factor_ref 0.0985
_reflns_Friedel_coverage 0.996
_reflns_Friedel_fraction_full 0.998
_reflns_Friedel_fraction_max 0.994
_reflns_number_gt 17627
_reflns_number_total 19500
_reflns_threshold_expression 'I > 2\s(I)'
_cod_data_source_file d4cc01682c3.cif
_cod_data_source_block mo_sw23_SW595_0m_a
_cod_depositor_comments 'Adding full bibliography for 7133014--7133018.cif.'
_cod_original_sg_symbol_H-M 'P n'
_cod_database_code 7133018
_shelx_shelxl_version_number 2018/3
_shelx_space_group_comment
;
The symmetry employed for this shelxl refinement is uniquely defined
by the following loop, which should always be used as a source of
symmetry information in preference to the above space-group names.
They are only intended as comments.
;
_shelx_estimated_absorpt_t_min 0.804
_shelx_estimated_absorpt_t_max 0.956

loop_
_space_group_symop_operation_xyz
'x, y, z'
'x+1/2, -y, z+1/2'

loop_
_atom_site_label
_atom_site_type_symbol
_atom_site_fract_x
_atom_site_fract_y
_atom_site_fract_z
_atom_site_U_iso_or_equiv
_atom_site_adp_type
_atom_site_occupancy
_atom_site_site_symmetry_order
_atom_site_calc_flag
_atom_site_refinement_flags_posn
_atom_site_refinement_flags_adp
_atom_site_refinement_flags_occupancy
_atom_site_disorder_assembly
_atom_site_disorder_group
Ni1 Ni 0.52800(3) 0.44081(5) 0.50919(2) 0.02304(16) Uani 1 1 d . U . . .
O1 O 0.4398(3) 0.3981(4) 0.5529(2) 0.0319(10) Uani 1 1 d . U . . .
N1 N 0.5898(4) 0.4430(4) 0.4374(3) 0.0271(12) Uani 1 1 d . U . . .
C1 C 0.4466(4) 0.3601(5) 0.4954(3) 0.0300(13) Uani 1 1 d . U . . .
Ni2 Ni 0.04693(3) 0.05933(5) 0.49370(2) 0.02276(16) Uani 1 1 d . U . . .
O2 O 0.3999(3) 0.3037(4) 0.4633(2) 0.0389(11) Uani 1 1 d . U . . .
N2 N 0.5840(3) 0.5300(4) 0.5652(3) 0.0256(10) Uani 1 1 d . U . . .
C2 C 0.6551(4) 0.4991(5) 0.4363(3) 0.0276(13) Uani 1 1 d . U . . .
O3 O 0.1361(3) 0.1034(3) 0.4504(3) 0.0330(10) Uani 1 1 d . U . . .
N3 N -0.0113(3) -0.0326(4) 0.4343(3) 0.0272(11) Uani 1 1 d . U . . .
C3 C 0.7052(4) 0.5083(6) 0.3759(3) 0.0352(16) Uani 1 1 d . U . . .
O4 O 0.1722(3) 0.1978(4) 0.5396(2) 0.0417(12) Uani 1 1 d . U . . .
N4 N -0.0151(4) 0.0557(4) 0.5636(3) 0.0259(12) Uani 1 1 d . U . . .
C4 C 0.6947(5) 0.6087(6) 0.3504(4) 0.0423(17) Uani 1 1 d . U . . .
H4A H 0.723236 0.616719 0.310931 0.063 Uiso 1 1 calc R U . . .
H4B H 0.716721 0.652080 0.385910 0.063 Uiso 1 1 calc R U . . .
H4C H 0.637280 0.621717 0.337770 0.063 Uiso 1 1 calc R U . . .
O5 O 0.4726(3) -0.1429(4) 0.3886(3) 0.0473(13) Uani 1 1 d . U . . .
C5 C 0.7944(5) 0.4876(6) 0.4037(4) 0.0446(18) Uani 1 1 d . U . . .
H5A H 0.827734 0.491617 0.366919 0.067 Uiso 1 1 calc R U . . .
H5B H 0.798529 0.424476 0.423097 0.067 Uiso 1 1 calc R U . . .
H5C H 0.813121 0.533629 0.438491 0.067 Uiso 1 1 calc R U . . .
O6 O 1.1040(4) 0.6452(4) 0.6121(3) 0.0559(15) Uani 1 1 d . U . . .
C6 C 0.6820(6) 0.4437(6) 0.3156(4) 0.052(2) Uani 1 1 d . U . . .
H6A H 0.629519 0.462585 0.292295 0.078 Uiso 1 1 calc R U . . .
H6B H 0.679062 0.378915 0.331377 0.078 Uiso 1 1 calc R U . . .
H6C H 0.722708 0.448210 0.284621 0.078 Uiso 1 1 calc R U . . .
C7 C 0.6784(4) 0.5603(4) 0.4898(4) 0.0270(14) Uani 1 1 d . U . . .
H7 H 0.723581 0.597862 0.483153 0.032 Uiso 1 1 calc R U . . .
C8 C 0.6484(4) 0.5782(5) 0.5526(3) 0.0303(14) Uani 1 1 d . U . . .
C9 C 0.6967(5) 0.6518(6) 0.5950(4) 0.0421(17) Uani 1 1 d . U . . .
C10 C 0.6900(6) 0.7470(5) 0.5573(4) 0.052(2) Uani 1 1 d . U . . .
H10A H 0.712373 0.740788 0.514610 0.078 Uiso 1 1 calc R U . . .
H10B H 0.720114 0.794832 0.585181 0.078 Uiso 1 1 calc R U . . .
H10C H 0.633283 0.765475 0.548364 0.078 Uiso 1 1 calc R U . . .
C11 C 0.7885(5) 0.6199(7) 0.6085(4) 0.056(2) Uani 1 1 d . U . . .
H11A H 0.810439 0.614724 0.565529 0.085 Uiso 1 1 calc R U . . .
H11B H 0.792094 0.558981 0.631262 0.085 Uiso 1 1 calc R U . . .
H11C H 0.819455 0.666451 0.637018 0.085 Uiso 1 1 calc R U . . .
C12 C 0.6759(5) 0.6674(8) 0.6666(4) 0.071(3) Uani 1 1 d . U . . .
H12A H 0.621172 0.692616 0.664382 0.106 Uiso 1 1 calc R U . . .
H12B H 0.714114 0.712007 0.690149 0.106 Uiso 1 1 calc R U . . .
H12C H 0.679123 0.607688 0.690892 0.106 Uiso 1 1 calc R U . . .
C13 C 0.5600(4) 0.3761(5) 0.3880(3) 0.0296(14) Uani 1 1 d . U . . .
C14 C 0.4975(5) 0.3983(6) 0.3398(3) 0.0359(15) Uani 1 1 d . U . . .
C15 C 0.4632(5) 0.4963(7) 0.3323(4) 0.0459(19) Uani 1 1 d . U . . .
H15 H 0.499764 0.538374 0.362120 0.055 Uiso 1 1 calc R U . . .
C16 C 0.3779(6) 0.5027(8) 0.3556(5) 0.061(2) Uani 1 1 d . U . . .
H16A H 0.359149 0.567780 0.352309 0.092 Uiso 1 1 calc R U . . .
H16B H 0.380764 0.481528 0.402449 0.092 Uiso 1 1 calc R U . . .
H16C H 0.340349 0.462823 0.326837 0.092 Uiso 1 1 calc R U . . .
C17 C 0.4590(6) 0.5351(7) 0.2589(4) 0.057(2) Uani 1 1 d . U . . .
H17A H 0.510709 0.524518 0.242030 0.085 Uiso 1 1 calc R U . . .
H17B H 0.447432 0.602389 0.258867 0.085 Uiso 1 1 calc R U . . .
H17C H 0.416252 0.502590 0.229834 0.085 Uiso 1 1 calc R U . . .
C18 C 0.4604(5) 0.3276(6) 0.2961(4) 0.0449(18) Uani 1 1 d . U . . .
H18 H 0.416967 0.341891 0.262412 0.054 Uiso 1 1 calc R U . . .
C19 C 0.4901(5) 0.2370(6) 0.3047(4) 0.0466(19) Uani 1 1 d . U . . .
H19 H 0.464795 0.188554 0.277142 0.056 Uiso 1 1 calc R U . . .
C20 C 0.5535(4) 0.2147(6) 0.3506(4) 0.0394(16) Uani 1 1 d . U . . .
H20 H 0.573129 0.152210 0.353226 0.047 Uiso 1 1 calc R U . . .
C21 C 0.5905(4) 0.2832(5) 0.3943(3) 0.0328(14) Uani 1 1 d . U . . .
C22 C 0.6594(4) 0.2586(5) 0.4453(4) 0.0374(16) Uani 1 1 d . U . . .
H22 H 0.687912 0.317976 0.460421 0.045 Uiso 1 1 calc R U . . .
C23 C 0.7219(5) 0.1916(7) 0.4173(5) 0.054(2) Uani 1 1 d . U . . .
H23A H 0.696593 0.130705 0.405974 0.081 Uiso 1 1 calc R U . . .
H23B H 0.768526 0.182916 0.451594 0.081 Uiso 1 1 calc R U . . .
H23C H 0.739551 0.219271 0.376825 0.081 Uiso 1 1 calc R U . . .
C24 C 0.6309(5) 0.2115(6) 0.5078(4) 0.0482(19) Uani 1 1 d . U . . .
H24A H 0.607085 0.150301 0.495008 0.072 Uiso 1 1 calc R U . . .
H24B H 0.590584 0.251270 0.525265 0.072 Uiso 1 1 calc R U . . .
H24C H 0.676991 0.202990 0.542617 0.072 Uiso 1 1 calc R U . . .
C25 C 0.5459(4) 0.5419(5) 0.6261(3) 0.0266(13) Uani 1 1 d . U . . .
C26 C 0.4835(5) 0.6065(6) 0.6285(4) 0.0429(17) Uani 1 1 d . U . . .
C27 C 0.4548(6) 0.6660(6) 0.5665(4) 0.073(2) Uani 1 1 d D U . . .
H27 H 0.493810 0.658203 0.532947 0.087 Uiso 1 1 calc R U . . .
C28 C 0.4434(5) 0.7689(5) 0.5781(3) 0.0754(15) Uani 1 1 d D U . . .
H28A H 0.491146 0.793939 0.605665 0.090 Uiso 1 1 calc R U . . .
H28B H 0.395999 0.778220 0.601385 0.090 Uiso 1 1 calc R U . . .
H28C H 0.435665 0.801534 0.534656 0.074(18) Uiso 1 1 calc R . . . .
C29 C 0.3683(5) 0.6253(5) 0.5341(3) 0.0754(15) Uani 1 1 d D U . . .
H29A H 0.374135 0.559667 0.521252 0.113 Uiso 1 1 calc R U . . .
H29B H 0.348124 0.662116 0.494140 0.113 Uiso 1 1 calc R U . . .
H29C H 0.330132 0.629652 0.567281 0.113 Uiso 1 1 calc R U . . .
C30 C 0.4472(5) 0.6119(6) 0.6843(4) 0.0438(17) Uani 1 1 d . U . . .
H30 H 0.407187 0.658481 0.687215 0.053 Uiso 1 1 calc R U . . .
C31 C 0.4673(5) 0.5490(6) 0.7397(4) 0.0466(19) Uani 1 1 d . U . . .
H31 H 0.439662 0.551335 0.778327 0.056 Uiso 1 1 calc R U . . .
C32 C 0.5263(5) 0.4868(5) 0.7353(4) 0.0455(18) Uani 1 1 d . U . . .
H32 H 0.540409 0.446094 0.772489 0.055 Uiso 1 1 calc R U . . .
C33 C 0.5678(5) 0.4780(6) 0.6808(3) 0.0395(17) Uani 1 1 d . U . . .
C34 C 0.6324(7) 0.4081(8) 0.6776(5) 0.0748(14) Uani 1 1 d D U . . .
H34 H 0.656479 0.420599 0.635279 0.090 Uiso 1 1 calc R U . . .
C35 C 0.6996(5) 0.4000(6) 0.7324(3) 0.0748(14) Uani 1 1 d D U . . .
H35A H 0.731937 0.344629 0.724828 0.090 Uiso 1 1 calc R U . . .
H35B H 0.678283 0.393801 0.775540 0.090 Uiso 1 1 calc R U . . .
H35C H 0.733407 0.456185 0.733194 0.29(9) Uiso 1 1 calc R . . . .
C36 C 0.6118(4) 0.3125(6) 0.6771(3) 0.0748(14) Uani 1 1 d D U . . .
H36A H 0.569059 0.300179 0.639999 0.112 Uiso 1 1 calc R U . . .
H36B H 0.592714 0.295992 0.719939 0.112 Uiso 1 1 calc R U . . .
H36C H 0.659193 0.274635 0.671155 0.112 Uiso 1 1 calc R U . . .
C37 C 0.1317(4) 0.1398(5) 0.5077(3) 0.0281(13) Uani 1 1 d . U . . .
C38 C -0.0750(4) -0.0766(5) 0.4522(3) 0.0274(14) Uani 1 1 d . U . . .
C39 C -0.1244(4) -0.1545(6) 0.4066(4) 0.0428(18) Uani 1 1 d . U . . .
C40 C -0.0914(6) -0.1796(7) 0.3391(4) 0.070(3) Uani 1 1 d . U . . .
H40A H -0.122316 -0.231989 0.317355 0.105 Uiso 1 1 calc R U . . .
H40B H -0.034540 -0.197401 0.348550 0.105 Uiso 1 1 calc R U . . .
H40C H -0.096573 -0.125002 0.309130 0.105 Uiso 1 1 calc R U . . .
C41 C -0.2103(5) -0.1236(7) 0.3946(4) 0.055(2) Uani 1 1 d . U . . .
H41A H -0.213305 -0.060730 0.374664 0.082 Uiso 1 1 calc R U . . .
H41B H -0.232810 -0.122187 0.437480 0.082 Uiso 1 1 calc R U . . .
H41C H -0.241264 -0.167492 0.363796 0.082 Uiso 1 1 calc R U . . .
C42 C -0.1172(5) -0.2464(5) 0.4464(5) 0.051(2) Uani 1 1 d . U . . .
H42A H -0.146712 -0.295928 0.419851 0.077 Uiso 1 1 calc R U . . .
H42B H -0.139841 -0.238104 0.488837 0.077 Uiso 1 1 calc R U . . .
H42C H -0.060303 -0.264042 0.456104 0.077 Uiso 1 1 calc R U . . .
C43 C -0.1043(4) -0.0619(5) 0.5125(4) 0.0293(15) Uani 1 1 d . U . . .
H43 H -0.149836 -0.098681 0.519271 0.035 Uiso 1 1 calc R U . . .
C44 C -0.0768(4) -0.0001(5) 0.5662(3) 0.0268(13) Uani 1 1 d . U . . .
C45 C -0.1304(4) -0.0073(5) 0.6243(3) 0.0340(15) Uani 1 1 d . U . . .
C46 C -0.1130(6) 0.0593(7) 0.6858(4) 0.058(3) Uani 1 1 d . U . . .
H46A H -0.056051 0.054616 0.704264 0.087 Uiso 1 1 calc R U . . .
H46B H -0.146552 0.041247 0.720404 0.087 Uiso 1 1 calc R U . . .
H46C H -0.125375 0.123903 0.671548 0.087 Uiso 1 1 calc R U . . .
C47 C -0.1225(5) -0.1085(6) 0.6531(4) 0.0441(18) Uani 1 1 d . U . . .
H47A H -0.138562 -0.153537 0.616961 0.066 Uiso 1 1 calc R U . . .
H47B H -0.157388 -0.115525 0.688535 0.066 Uiso 1 1 calc R U . . .
H47C H -0.066443 -0.120148 0.671970 0.066 Uiso 1 1 calc R U . . .
C48 C -0.2191(4) 0.0104(6) 0.5992(4) 0.0421(18) Uani 1 1 d . U . . .
H48A H -0.226397 0.076080 0.585375 0.063 Uiso 1 1 calc R U . . .
H48B H -0.251620 -0.002849 0.635503 0.063 Uiso 1 1 calc R U . . .
H48C H -0.236075 -0.030493 0.560758 0.063 Uiso 1 1 calc R U . . .
C49 C 0.0257(4) -0.0415(5) 0.3755(3) 0.0297(13) Uani 1 1 d . U . . .
C50 C 0.0090(5) 0.0193(6) 0.3235(4) 0.0399(17) Uani 1 1 d . U . . .
C51 C -0.0543(7) 0.0987(7) 0.3255(4) 0.073(2) Uani 1 1 d . U . . .
H51 H -0.075771 0.095074 0.369800 0.088 Uiso 1 1 calc R U . . .
C52 C -0.0034(4) 0.1979(5) 0.3235(3) 0.0763(16) Uani 1 1 d . U . . .
H52A H 0.015247 0.204983 0.279356 0.115 Uiso 1 1 calc R U . . .
H52B H 0.043101 0.196695 0.358603 0.115 Uiso 1 1 calc R U . . .
H52C H -0.038385 0.250684 0.331550 0.115 Uiso 1 1 calc R U . . .
C53 C -0.1287(6) 0.0671(5) 0.2649(3) 0.0763(16) Uani 1 1 d . U . . .
H53A H -0.110871 0.076340 0.220623 0.115 Uiso 1 1 calc R U . . .
H53B H -0.176402 0.105589 0.268452 0.115 Uiso 1 1 calc R U . . .
H53C H -0.141947 0.000865 0.270547 0.115 Uiso 1 1 calc R U . . .
C54 C 0.0499(5) 0.0135(6) 0.2657(4) 0.0496(19) Uani 1 1 d . U . . .
H54 H 0.036676 0.054634 0.228691 0.060 Uiso 1 1 calc R U . . .
C55 C 0.1103(6) -0.0545(5) 0.2646(4) 0.0452(19) Uani 1 1 d . U . . .
H55 H 0.137118 -0.060658 0.225800 0.054 Uiso 1 1 calc R U . . .
C56 C 0.1302(5) -0.1099(7) 0.3166(4) 0.051(2) Uani 1 1 d . U . . .
H56 H 0.173469 -0.152729 0.315659 0.061 Uiso 1 1 calc R U . . .
C57 C 0.0877(4) -0.1069(5) 0.3751(4) 0.0370(15) Uani 1 1 d . U . . .
C58 C 0.1103(6) -0.1739(6) 0.4328(5) 0.0649(11) Uani 1 1 d D U . . .
H58 H 0.064981 -0.172421 0.460831 0.078 Uiso 1 1 calc R U . . .
C59 C 0.1149(5) -0.2766(5) 0.4066(3) 0.0649(11) Uani 1 1 d D U . . .
H59A H 0.064040 -0.292833 0.379155 0.097 Uiso 1 1 calc R U . . .
H59B H 0.124242 -0.319596 0.444960 0.097 Uiso 1 1 calc R U . . .
H59C H 0.159167 -0.281957 0.379154 0.097 Uiso 1 1 calc R U . . .
C60 C 0.1821(4) -0.1473(4) 0.4769(4) 0.0649(11) Uani 1 1 d D U . . .
H60A H 0.173460 -0.086446 0.497474 0.078 Uiso 1 1 calc R U . . .
H60B H 0.227657 -0.142952 0.450807 0.097 Uiso 1 1 calc R U . . .
H60C H 0.193650 -0.194667 0.512287 0.09(2) Uiso 1 1 calc R . . . .
C61 C 0.0135(4) 0.1257(5) 0.6142(3) 0.0301(14) Uani 1 1 d . U . . .
C62 C -0.0167(4) 0.2161(5) 0.6092(3) 0.0329(14) Uani 1 1 d . U . . .
C63 C -0.0876(4) 0.2440(5) 0.5549(4) 0.0368(15) Uani 1 1 d . U . . .
H63 H -0.115393 0.184670 0.538572 0.044 Uiso 1 1 calc R U . . .
C64 C -0.0550(5) 0.2881(6) 0.4953(4) 0.0466(19) Uani 1 1 d . U . . .
H64A H -0.016599 0.245208 0.478263 0.070 Uiso 1 1 calc R U . . .
H64B H -0.027849 0.347035 0.509262 0.070 Uiso 1 1 calc R U . . .
H64C H -0.099512 0.300667 0.459679 0.070 Uiso 1 1 calc R U . . .
C65 C -0.1489(5) 0.3043(7) 0.5818(5) 0.052(2) Uani 1 1 d . U . . .
H65A H -0.123530 0.362739 0.599211 0.079 Uiso 1 1 calc R U . . .
H65B H -0.171120 0.271186 0.618121 0.079 Uiso 1 1 calc R U . . .
H65C H -0.192280 0.318594 0.545593 0.079 Uiso 1 1 calc R U . . .
C66 C 0.0202(5) 0.2848(6) 0.6510(3) 0.0411(17) Uani 1 1 d . U . . .
H66 H 0.000953 0.347389 0.646521 0.049 Uiso 1 1 calc R U . . .
C67 C 0.0858(5) 0.2641(6) 0.7002(3) 0.0448(19) Uani 1 1 d . U . . .
H67 H 0.110921 0.311230 0.729068 0.054 Uiso 1 1 calc R U . . .
C68 C 0.1119(5) 0.1728(6) 0.7045(3) 0.0407(17) Uani 1 1 d . U . . .
H68 H 0.155594 0.158268 0.737936 0.049 Uiso 1 1 calc R U . . .
C69 C 0.0799(4) 0.1012(6) 0.6643(3) 0.0350(15) Uani 1 1 d . U . . .
C70 C 0.1119(5) 0.0018(6) 0.6713(4) 0.0428(18) Uani 1 1 d . U . . .
H70 H 0.074078 -0.039656 0.642110 0.051 Uiso 1 1 calc R U . . .
C71 C 0.1922(6) -0.0047(7) 0.6478(4) 0.059(2) Uani 1 1 d . U . . .
H71A H 0.187861 0.013023 0.600217 0.088 Uiso 1 1 calc R U . . .
H71B H 0.212177 -0.069155 0.653319 0.088 Uiso 1 1 calc R U . . .
H71C H 0.229746 0.037761 0.674451 0.088 Uiso 1 1 calc R U . . .
C72 C 0.1159(6) -0.0330(7) 0.7430(4) 0.055(2) Uani 1 1 d . U . . .
H72A H 0.062563 -0.028170 0.757974 0.083 Uiso 1 1 calc R U . . .
H72B H 0.154386 0.005176 0.772390 0.083 Uiso 1 1 calc R U . . .
H72C H 0.133488 -0.098572 0.745234 0.083 Uiso 1 1 calc R U . . .
C73 C 0.4441(5) -0.2150(6) 0.3444(5) 0.058(2) Uani 1 1 d . U . . .
H73A H 0.463414 -0.275995 0.363699 0.069 Uiso 1 1 calc R U . . .
H73B H 0.465923 -0.206641 0.301087 0.069 Uiso 1 1 calc R U . . .
C74 C 0.3548(6) -0.2156(7) 0.3322(5) 0.065(2) Uani 1 1 d . U . . .
H74A H 0.335431 -0.153970 0.315579 0.097 Uiso 1 1 calc R U . . .
H74B H 0.333133 -0.229684 0.374282 0.097 Uiso 1 1 calc R U . . .
H74C H 0.336772 -0.263489 0.298506 0.097 Uiso 1 1 calc R U . . .
C75 C 0.5582(6) -0.1416(8) 0.4017(5) 0.064(3) Uani 1 1 d . U . . .
H75A H 0.582115 -0.134782 0.359225 0.077 Uiso 1 1 calc R U . . .
H75B H 0.578337 -0.200419 0.424094 0.077 Uiso 1 1 calc R U . . .
C76 C 0.5796(5) -0.0580(7) 0.4476(6) 0.067(3) Uani 1 1 d . U . . .
H76A H 0.637798 -0.046977 0.451781 0.101 Uiso 1 1 calc R U . . .
H76B H 0.563700 -0.070707 0.492149 0.101 Uiso 1 1 calc R U . . .
H76C H 0.551116 -0.002265 0.428352 0.101 Uiso 1 1 calc R U . . .
C77 C 1.0187(5) 0.6360(7) 0.6024(5) 0.060(2) Uani 1 1 d . U . . .
H77A H 0.994051 0.695433 0.584643 0.072 Uiso 1 1 calc R U . . .
H77B H 0.999183 0.622724 0.646097 0.072 Uiso 1 1 calc R U . . .
C78 C 0.9945(7) 0.5589(6) 0.5546(7) 0.082(4) Uani 1 1 d . U . . .
H78A H 0.935853 0.559564 0.542778 0.123 Uiso 1 1 calc R U . . .
H78B H 1.011156 0.498796 0.575480 0.123 Uiso 1 1 calc R U . . .
H78C H 1.020348 0.567494 0.513726 0.123 Uiso 1 1 calc R U . . .
C79 C 1.1292(6) 0.7174(7) 0.6589(5) 0.061(2) Uani 1 1 d . U . . .
H79A H 1.108005 0.706437 0.702218 0.074 Uiso 1 1 calc R U . . .
H79B H 1.110214 0.779293 0.641047 0.074 Uiso 1 1 calc R U . . .
C80 C 1.2197(5) 0.7127(6) 0.6679(5) 0.056(2) Uani 1 1 d . U . . .
H80A H 1.239446 0.724894 0.624711 0.084 Uiso 1 1 calc R U . . .
H80B H 1.237155 0.650293 0.684131 0.084 Uiso 1 1 calc R U . . .
H80C H 1.241444 0.760003 0.700825 0.084 Uiso 1 1 calc R U . . .
Ca1A Ca 0.3001(3) 0.2431(2) 0.50978(18) 0.0297(3) Uani 0.525(6) 1 d . U P A 2
Ca1B Ca 0.2726(3) 0.2576(3) 0.4927(2) 0.0297(3) Uani 0.475(6) 1 d . U P A 2
O1A_1 O 0.2763(6) 0.3528(7) 0.6096(6) 0.061(3) Uani 0.547(5) 1 d D U P B 1
C1A_1 C 0.2707(12) 0.4503(10) 0.6061(8) 0.082(5) Uani 0.547(5) 1 d D U P B 1
H1A_1 H 0.323746 0.477322 0.600094 0.099 Uiso 0.547(5) 1 calc R U P B 1
H1B_1 H 0.254261 0.475255 0.648406 0.099 Uiso 0.547(5) 1 calc R U P B 1
O2A_1 O 0.2373(7) 0.4449(8) 0.4895(6) 0.070(3) Uani 0.547(5) 1 d D U P B 1
C2A_1 C 0.2113(11) 0.4763(14) 0.5493(8) 0.082(5) Uani 0.547(5) 1 d D U P B 1
H2A_1 H 0.158618 0.447722 0.554639 0.098 Uiso 0.547(5) 1 calc R U P B 1
H2B_1 H 0.204638 0.545222 0.547808 0.098 Uiso 0.547(5) 1 calc R U P B 1
O3A_1 O 0.1539(7) 0.3141(7) 0.4033(5) 0.054(3) Uani 0.547(5) 1 d D U P B 1
C3A_1 C 0.1884(9) 0.4722(10) 0.4310(8) 0.067(4) Uani 0.547(5) 1 d D U P B 1
H3A_1 H 0.221185 0.476882 0.393286 0.081 Uiso 0.547(5) 1 calc R U P B 1
H3B_1 H 0.164984 0.534631 0.437795 0.081 Uiso 0.547(5) 1 calc R U P B 1
O4A_1 O 0.2635(6) 0.1884(7) 0.3728(5) 0.044(2) Uani 0.547(5) 1 d D U P B 1
C4A_1 C 0.1232(9) 0.4033(9) 0.4141(7) 0.062(4) Uani 0.547(5) 1 d D U P B 1
H4A_1 H 0.089661 0.400291 0.451379 0.074 Uiso 0.547(5) 1 calc R U P B 1
H4B_1 H 0.088500 0.424040 0.373071 0.074 Uiso 0.547(5) 1 calc R U P B 1
O5A_1 O 0.3459(5) 0.1002(7) 0.4802(4) 0.0389(19) Uani 0.547(5) 1 d D U P B 1
C5A_1 C 0.1675(9) 0.3011(10) 0.3347(6) 0.057(3) Uani 0.547(5) 1 d D U P B 1
H5A_1 H 0.211920 0.341578 0.323576 0.068 Uiso 0.547(5) 1 calc R U P B 1
H5B_1 H 0.118295 0.315766 0.303608 0.068 Uiso 0.547(5) 1 calc R U P B 1
O6A_1 O 0.3590(7) 0.1906(7) 0.6011(5) 0.058(3) Uani 0.547(5) 1 d D U P B 1
C6A_1 C 0.1889(8) 0.2010(9) 0.3302(6) 0.047(3) Uani 0.547(5) 1 d D U P B 1
H6A_1 H 0.146466 0.161039 0.345580 0.056 Uiso 0.547(5) 1 calc R U P B 1
H6B_1 H 0.194941 0.184124 0.283153 0.056 Uiso 0.547(5) 1 calc R U P B 1
C7A_1 C 0.2959(9) 0.0968(9) 0.3640(7) 0.062(4) Uani 0.547(5) 1 d D U P B 1
H7A_1 H 0.310006 0.089118 0.317741 0.074 Uiso 0.547(5) 1 calc R U P B 1
H7B_1 H 0.256639 0.047693 0.372419 0.074 Uiso 0.547(5) 1 calc R U P B 1
C8A_1 C 0.3694(8) 0.0914(11) 0.4147(6) 0.051(3) Uani 0.547(5) 1 d D U P B 1
H8A_1 H 0.397019 0.030718 0.410499 0.061 Uiso 0.547(5) 1 calc R U P B 1
H8B_1 H 0.407218 0.142390 0.406705 0.061 Uiso 0.547(5) 1 calc R U P B 1
C9A_1 C 0.4130(9) 0.0843(11) 0.5304(7) 0.057(3) Uani 0.547(5) 1 d D U P B 1
H9A_1 H 0.456434 0.130295 0.526370 0.068 Uiso 0.547(5) 1 calc R U P B 1
H9B_1 H 0.434738 0.020229 0.526758 0.068 Uiso 0.547(5) 1 calc R U P B 1
C10A_1 C 0.3777(10) 0.0971(8) 0.5968(6) 0.061(4) Uani 0.547(5) 1 d D U P B 1
H10A_1 H 0.328833 0.058174 0.597076 0.073 Uiso 0.547(5) 1 calc R U P B 1
H10B_1 H 0.417510 0.078407 0.635307 0.073 Uiso 0.547(5) 1 calc R U P B 1
C11A_1 C 0.3351(13) 0.2175(11) 0.6633(7) 0.085(5) Uani 0.547(5) 1 d D U P B 1
H11A_1 H 0.376768 0.198367 0.700290 0.102 Uiso 0.547(5) 1 calc R U P B 1
H11B_1 H 0.284247 0.185385 0.669708 0.102 Uiso 0.547(5) 1 calc R U P B 1
C12A_1 C 0.3237(13) 0.3170(10) 0.6655(9) 0.074(4) Uani 0.547(5) 1 d D U P B 1
H12A_1 H 0.298522 0.332711 0.706234 0.089 Uiso 0.547(5) 1 calc R U P B 1
H12B_1 H 0.376994 0.347981 0.669626 0.089 Uiso 0.547(5) 1 calc R U P B 1
O1B_1 O 0.3123(5) 0.3105(7) 0.6290(6) 0.0297(19) Uani 0.453(5) 1 d D U P A 2
C1B_1 C 0.2824(5) 0.4023(9) 0.6372(6) 0.028(2) Uani 0.453(5) 1 d D U P A 2
H1C_1 H 0.322788 0.449034 0.626857 0.034 Uiso 0.453(5) 1 calc R U P B 2
H1D_1 H 0.272423 0.411477 0.684413 0.034 Uiso 0.453(5) 1 calc R U P B 2
O2B_1 O 0.2268(6) 0.3966(8) 0.5247(5) 0.032(2) Uani 0.453(5) 1 d D U P A 2
C2B_1 C 0.2050(8) 0.4164(11) 0.5906(6) 0.035(3) Uani 0.453(5) 1 d D U P A 2
H2C_1 H 0.162699 0.372829 0.601886 0.042 Uiso 0.453(5) 1 calc R U P B 2
H2D_1 H 0.185306 0.481570 0.593211 0.042 Uiso 0.453(5) 1 calc R U P B 2
O3B_1 O 0.2210(5) 0.3077(7) 0.4067(4) 0.034(2) Uani 0.453(5) 1 d D U P A 2
C3B_1 C 0.1622(6) 0.4213(11) 0.4739(6) 0.038(3) Uani 0.453(5) 1 d D U P A 2
H3C_1 H 0.148856 0.488588 0.477325 0.046 Uiso 0.453(5) 1 calc R U P B 2
H3D_1 H 0.113568 0.384042 0.479472 0.02(2) Uiso 0.453(5) 1 calc R . P B 2
O4B_1 O 0.3005(6) 0.1460(7) 0.3985(4) 0.032(2) Uani 0.453(5) 1 d D U P A 2
C4B_1 C 0.1898(8) 0.4008(10) 0.4062(7) 0.043(3) Uani 0.453(5) 1 d D U P A 2
H4C_1 H 0.143995 0.407283 0.370085 0.06(4) Uiso 0.453(5) 1 calc R . P B 2
H4D_1 H 0.232039 0.446108 0.397419 0.013(18) Uiso 0.453(5) 1 calc R . P B 2
O5B_1 O 0.3350(5) 0.0565(6) 0.5167(4) 0.0266(18) Uani 0.453(5) 1 d D U P A 2
C5B_1 C 0.2517(7) 0.2838(9) 0.3448(5) 0.037(2) Uani 0.453(5) 1 d D U P A 2
H5C_1 H 0.307577 0.306803 0.345351 0.045 Uiso 0.453(5) 1 calc R U P B 2
H5D_1 H 0.217825 0.311819 0.305760 0.05(3) Uiso 0.453(5) 1 calc R . P B 2
O6B_1 O 0.4240(5) 0.1885(6) 0.5976(4) 0.0271(18) Uani 0.453(5) 1 d D U P A 2
C6B_1 C 0.2492(9) 0.1801(10) 0.3409(7) 0.038(3) Uani 0.453(5) 1 d D U P A 2
H6C_1 H 0.193458 0.157322 0.341470 0.046 Uiso 0.453(5) 1 calc R U P B 2
H6D_1 H 0.268693 0.158339 0.298895 0.046 Uiso 0.453(5) 1 calc R U P B 2
C7B_1 C 0.3006(6) 0.0456(8) 0.3986(6) 0.032(2) Uani 0.453(5) 1 d D U P A 2
H7C_1 H 0.316798 0.021354 0.355983 0.038 Uiso 0.453(5) 1 calc R U P B 2
H7D_1 H 0.246256 0.021331 0.403530 0.038 Uiso 0.453(5) 1 calc R U P B 2
C8B_1 C 0.3601(7) 0.0157(11) 0.4574(5) 0.037(3) Uani 0.453(5) 1 d D U P A 2
H8C_1 H 0.361070 -0.053496 0.461146 0.044 Uiso 0.453(5) 1 calc R U P B 2
H8D_1 H 0.414778 0.037626 0.451325 0.044 Uiso 0.453(5) 1 calc R U P B 2
C9B_1 C 0.3895(7) 0.0277(9) 0.5760(5) 0.030(3) Uani 0.453(5) 1 d D U P A 2
H9C_1 H 0.410383 -0.036018 0.569240 0.036 Uiso 0.453(5) 1 calc R U P B 2
H9D_1 H 0.360527 0.026817 0.616106 0.036 Uiso 0.453(5) 1 calc R U P B 2
C10B_1 C 0.4584(7) 0.0972(9) 0.5861(7) 0.036(3) Uani 0.453(5) 1 d D U P A 2
H10C_1 H 0.497351 0.078810 0.625213 0.043 Uiso 0.453(5) 1 calc R U P B 2
H10D_1 H 0.486823 0.099179 0.545629 0.043 Uiso 0.453(5) 1 calc R U P B 2
C11B_1 C 0.4156(8) 0.2014(9) 0.6668(6) 0.031(2) Uani 0.453(5) 1 d D U P A 2
H11C_1 H 0.468101 0.191499 0.694716 0.038 Uiso 0.453(5) 1 calc R U P B 2
H11D_1 H 0.376655 0.155515 0.680836 0.038 Uiso 0.453(5) 1 calc R U P B 2
C12B_1 C 0.3863(8) 0.2994(9) 0.6763(6) 0.033(3) Uani 0.453(5) 1 d D U P A 2
H12C_1 H 0.375003 0.308665 0.723209 0.040 Uiso 0.453(5) 1 calc R U P B 2
H12D_1 H 0.427348 0.345670 0.666514 0.040 Uiso 0.453(5) 1 calc R U P B 2

loop_
_atom_site_aniso_label
_atom_site_aniso_U_11
_atom_site_aniso_U_22
_atom_site_aniso_U_33
_atom_site_aniso_U_23
_atom_site_aniso_U_13
_atom_site_aniso_U_12
Ni1 0.0223(4) 0.0304(4) 0.0159(4) -0.0016(3) 0.0002(3) -0.0038(3)
O1 0.028(2) 0.043(3) 0.025(2) -0.007(2) 0.0054(18) -0.007(2)
N1 0.026(3) 0.039(3) 0.015(3) 0.0012(19) 0.000(2) -0.010(2)
C1 0.029(3) 0.031(3) 0.028(3) 0.005(2) -0.002(2) -0.007(2)
Ni2 0.0214(4) 0.0306(4) 0.0156(4) -0.0013(3) -0.0002(3) -0.0046(3)
O2 0.040(2) 0.044(3) 0.033(3) -0.007(2) 0.0031(19) -0.019(2)
N2 0.022(2) 0.036(3) 0.019(2) -0.002(2) 0.0042(18) -0.001(2)
C2 0.025(3) 0.036(3) 0.021(3) 0.007(2) -0.003(2) -0.007(2)
O3 0.033(2) 0.036(3) 0.032(3) 0.002(2) 0.0106(19) -0.005(2)
N3 0.030(3) 0.032(3) 0.018(2) -0.006(2) -0.0027(18) -0.006(2)
C3 0.030(3) 0.055(4) 0.023(3) -0.001(3) 0.013(2) -0.011(3)
O4 0.048(3) 0.048(3) 0.027(2) 0.004(2) -0.0035(19) -0.015(2)
N4 0.029(3) 0.030(3) 0.018(3) -0.0085(19) 0.000(2) -0.0054(19)
C4 0.037(4) 0.065(4) 0.025(4) 0.002(3) 0.003(3) -0.013(3)
O5 0.042(3) 0.049(3) 0.054(3) -0.006(3) 0.020(2) 0.009(2)
C5 0.043(4) 0.051(5) 0.041(4) -0.005(4) 0.008(3) -0.007(3)
O6 0.049(3) 0.058(4) 0.061(4) -0.010(3) 0.006(3) 0.004(3)
C6 0.059(5) 0.073(5) 0.030(4) -0.017(3) 0.027(3) -0.025(4)
C7 0.021(3) 0.036(4) 0.024(3) 0.001(2) 0.002(2) -0.004(2)
C8 0.034(4) 0.040(3) 0.015(3) -0.003(3) -0.002(2) -0.002(3)
C9 0.049(4) 0.050(4) 0.029(3) -0.006(3) 0.010(3) -0.021(3)
C10 0.066(5) 0.048(4) 0.043(4) -0.018(3) 0.011(4) -0.027(4)
C11 0.036(3) 0.094(6) 0.038(4) -0.021(4) -0.002(3) -0.030(4)
C12 0.060(4) 0.112(7) 0.046(4) -0.052(4) 0.029(3) -0.054(4)
C13 0.035(3) 0.039(3) 0.015(3) -0.005(2) 0.006(2) -0.014(3)
C14 0.040(4) 0.049(4) 0.018(3) -0.001(3) 0.003(3) -0.013(3)
C15 0.042(4) 0.069(5) 0.025(3) 0.007(4) -0.004(3) -0.008(4)
C16 0.059(5) 0.084(7) 0.042(5) 0.014(4) 0.014(4) 0.020(5)
C17 0.062(5) 0.084(6) 0.022(4) 0.018(4) -0.003(3) -0.025(5)
C18 0.035(4) 0.073(5) 0.026(3) -0.005(3) 0.001(3) -0.023(3)
C19 0.051(4) 0.058(4) 0.034(4) -0.021(3) 0.015(3) -0.023(4)
C20 0.037(4) 0.050(4) 0.033(4) -0.017(3) 0.013(3) -0.014(3)
C21 0.029(3) 0.046(4) 0.026(3) -0.008(3) 0.015(2) -0.009(3)
C22 0.034(3) 0.040(4) 0.041(4) -0.014(3) 0.014(3) -0.004(3)
C23 0.032(3) 0.070(6) 0.062(5) -0.018(4) 0.008(3) 0.010(3)
C24 0.048(5) 0.053(5) 0.045(4) -0.003(4) 0.012(3) 0.013(4)
C25 0.032(3) 0.033(3) 0.015(3) 0.000(2) 0.001(2) -0.007(3)
C26 0.051(4) 0.043(4) 0.035(4) -0.008(3) 0.011(3) 0.015(3)
C27 0.106(5) 0.073(4) 0.049(3) 0.024(3) 0.045(4) 0.059(4)
C28 0.100(4) 0.076(3) 0.048(2) 0.012(2) 0.003(2) 0.044(3)
C29 0.100(4) 0.076(3) 0.048(2) 0.012(2) 0.003(2) 0.044(3)
C30 0.046(4) 0.041(4) 0.047(4) -0.001(3) 0.013(3) 0.003(3)
C31 0.044(4) 0.072(5) 0.025(4) -0.014(3) 0.010(3) -0.021(3)
C32 0.074(5) 0.042(4) 0.018(3) 0.005(3) -0.003(3) 0.000(3)
C33 0.044(4) 0.056(4) 0.017(3) 0.009(3) -0.006(3) 0.002(3)
C34 0.090(3) 0.092(3) 0.038(2) 0.0021(19) -0.0117(18) 0.048(3)
C35 0.090(3) 0.092(3) 0.038(2) 0.0021(19) -0.0117(18) 0.048(3)
C36 0.090(3) 0.092(3) 0.038(2) 0.0021(19) -0.0117(18) 0.048(3)
C37 0.020(2) 0.043(3) 0.020(3) 0.005(2) -0.001(2) -0.003(2)
C38 0.020(3) 0.032(3) 0.028(3) -0.006(3) -0.002(2) -0.009(2)
C39 0.038(3) 0.064(5) 0.027(3) -0.023(3) 0.003(3) -0.026(3)
C40 0.111(6) 0.071(5) 0.028(3) -0.023(3) 0.014(3) -0.059(5)
C41 0.052(4) 0.075(5) 0.030(4) 0.010(3) -0.021(3) -0.023(4)
C42 0.044(4) 0.040(4) 0.073(6) -0.016(4) 0.024(4) -0.013(3)
C43 0.027(4) 0.039(4) 0.021(3) -0.003(2) -0.001(3) -0.012(3)
C44 0.026(3) 0.037(3) 0.018(3) -0.005(2) 0.004(2) -0.001(2)
C45 0.036(3) 0.042(4) 0.023(3) -0.006(3) -0.002(2) -0.013(3)
C46 0.059(5) 0.088(6) 0.032(4) -0.025(4) 0.022(3) -0.043(4)
C47 0.043(4) 0.060(4) 0.028(4) 0.019(3) 0.001(3) -0.011(4)
C48 0.029(3) 0.059(5) 0.043(4) 0.001(4) 0.021(3) 0.003(3)
C49 0.028(3) 0.036(3) 0.026(3) -0.012(3) 0.004(2) -0.007(3)
C50 0.051(4) 0.045(4) 0.024(3) -0.015(3) 0.003(3) 0.001(3)
C51 0.109(5) 0.092(5) 0.017(2) 0.017(3) 0.004(3) 0.060(4)
C52 0.112(4) 0.066(3) 0.046(2) 0.0076(19) -0.012(2) 0.049(3)
C53 0.112(4) 0.066(3) 0.046(2) 0.0076(19) -0.012(2) 0.049(3)
C54 0.066(5) 0.066(5) 0.018(3) -0.008(3) 0.009(3) -0.019(4)
C55 0.066(5) 0.046(4) 0.028(4) -0.016(3) 0.024(3) -0.016(3)
C56 0.052(5) 0.071(5) 0.033(4) -0.024(3) 0.021(3) 0.002(4)
C57 0.044(4) 0.038(3) 0.032(3) 0.000(3) 0.015(3) -0.009(3)
C58 0.087(3) 0.050(2) 0.060(2) 0.0072(17) 0.020(2) 0.0256(19)
C59 0.087(3) 0.050(2) 0.060(2) 0.0072(17) 0.020(2) 0.0256(19)
C60 0.087(3) 0.050(2) 0.060(2) 0.0072(17) 0.020(2) 0.0256(19)
C61 0.024(3) 0.050(4) 0.017(3) -0.007(3) 0.002(2) -0.009(3)
C62 0.037(3) 0.039(3) 0.023(3) -0.009(3) 0.002(2) -0.013(3)
C63 0.035(3) 0.040(4) 0.032(3) -0.001(3) -0.006(2) -0.002(3)
C64 0.045(4) 0.053(5) 0.042(4) 0.017(4) 0.007(3) 0.013(4)
C65 0.047(4) 0.057(5) 0.055(5) -0.014(4) 0.014(3) -0.005(3)
C66 0.056(4) 0.041(4) 0.028(4) -0.009(3) 0.009(3) -0.015(3)
C67 0.053(4) 0.061(4) 0.019(3) -0.014(3) -0.001(3) -0.030(4)
C68 0.042(4) 0.067(5) 0.011(3) -0.007(3) -0.004(2) -0.013(3)
C69 0.030(3) 0.060(4) 0.015(3) -0.003(3) 0.000(2) -0.008(3)
C70 0.050(4) 0.052(4) 0.021(3) 0.002(3) -0.011(3) 0.001(4)
C71 0.066(5) 0.078(6) 0.032(4) 0.028(4) 0.004(3) 0.023(5)
C72 0.064(6) 0.060(5) 0.041(5) 0.009(4) 0.005(4) 0.007(4)
C73 0.063(5) 0.051(5) 0.059(5) -0.010(4) 0.007(4) 0.023(4)
C74 0.068(5) 0.066(6) 0.061(5) -0.008(5) 0.013(4) -0.008(5)
C75 0.047(4) 0.081(6) 0.063(6) -0.019(5) 0.006(4) 0.003(4)
C76 0.030(4) 0.079(7) 0.092(8) -0.022(5) 0.004(4) 0.000(4)
C77 0.039(4) 0.071(6) 0.073(6) -0.001(4) 0.021(4) 0.013(4)
C78 0.063(7) 0.045(5) 0.137(12) -0.001(5) 0.010(6) 0.002(4)
C79 0.062(5) 0.075(6) 0.048(5) -0.014(4) 0.011(4) -0.005(4)
C80 0.057(4) 0.053(5) 0.052(5) -0.002(4) -0.013(4) 0.016(4)
Ca1A 0.0269(8) 0.0444(6) 0.0180(7) -0.0003(5) 0.0031(5) -0.0077(6)
Ca1B 0.0269(8) 0.0444(6) 0.0180(7) -0.0003(5) 0.0031(5) -0.0077(6)
O1A_1 0.043(6) 0.060(5) 0.077(6) -0.039(5) 0.000(4) -0.017(4)
C1A_1 0.106(13) 0.064(7) 0.076(9) -0.049(7) 0.009(8) 0.024(8)
O2A_1 0.066(7) 0.058(6) 0.082(7) -0.037(5) -0.004(5) 0.017(5)
C2A_1 0.068(10) 0.081(10) 0.096(8) -0.039(8) 0.006(7) 0.019(8)
O3A_1 0.077(7) 0.041(5) 0.039(5) 0.003(4) -0.010(4) -0.004(5)
C3A_1 0.072(9) 0.036(6) 0.090(8) -0.002(7) -0.008(7) 0.020(6)
O4A_1 0.061(5) 0.046(5) 0.024(4) -0.003(4) 0.004(4) -0.010(4)
C4A_1 0.072(9) 0.058(7) 0.052(8) 0.024(5) -0.006(6) 0.018(5)
O5A_1 0.046(5) 0.033(4) 0.041(4) 0.007(4) 0.020(3) -0.005(4)
C5A_1 0.079(9) 0.057(7) 0.030(5) 0.011(5) -0.010(5) -0.014(6)
O6A_1 0.089(7) 0.051(5) 0.039(5) 0.009(4) 0.031(5) -0.020(5)
C6A_1 0.066(7) 0.061(7) 0.010(4) 0.005(4) -0.006(4) -0.022(6)
C7A_1 0.106(9) 0.038(6) 0.041(6) -0.014(6) 0.008(6) -0.003(6)
C8A_1 0.057(7) 0.048(7) 0.053(6) -0.011(6) 0.029(5) 0.004(5)
C9A_1 0.065(8) 0.043(6) 0.063(7) 0.011(6) 0.007(5) 0.009(6)
C10A_1 0.108(11) 0.042(5) 0.031(5) 0.011(4) 0.003(5) -0.028(6)
C11A_1 0.154(16) 0.071(7) 0.033(6) -0.009(5) 0.022(8) -0.004(9)
C12A_1 0.106(13) 0.062(7) 0.057(8) -0.005(6) 0.024(8) -0.034(8)
O1B_1 0.021(4) 0.041(5) 0.028(4) 0.009(4) 0.009(3) -0.009(3)
C1B_1 0.015(4) 0.042(6) 0.030(5) -0.019(5) 0.011(4) -0.012(4)
O2B_1 0.025(4) 0.041(5) 0.029(4) 0.006(4) 0.000(3) 0.004(4)
C2B_1 0.029(6) 0.038(7) 0.038(5) -0.003(5) 0.001(4) -0.010(5)
O3B_1 0.028(4) 0.052(5) 0.018(3) 0.004(3) -0.012(3) -0.003(3)
C3B_1 0.013(5) 0.061(6) 0.041(6) 0.023(5) 0.005(4) -0.001(5)
O4B_1 0.043(5) 0.042(4) 0.014(3) 0.003(3) 0.014(3) -0.020(4)
C4B_1 0.027(6) 0.058(7) 0.044(6) 0.017(5) 0.002(5) 0.011(5)
O5B_1 0.018(4) 0.034(4) 0.030(4) -0.004(3) 0.014(3) -0.008(3)
C5B_1 0.040(5) 0.057(6) 0.013(4) 0.006(4) -0.001(3) -0.023(4)
O6B_1 0.027(4) 0.036(4) 0.019(4) 0.008(3) 0.004(3) -0.009(3)
C6B_1 0.044(7) 0.062(6) 0.010(5) 0.005(5) 0.010(5) -0.020(6)
C7B_1 0.016(4) 0.044(5) 0.037(5) -0.017(4) 0.009(4) -0.017(4)
C8B_1 0.026(6) 0.053(6) 0.034(5) -0.013(5) 0.010(4) -0.003(5)
C9B_1 0.037(6) 0.032(6) 0.023(4) 0.009(4) 0.011(4) -0.006(5)
C10B_1 0.021(5) 0.050(6) 0.040(7) -0.009(5) 0.012(4) -0.010(4)
C11B_1 0.033(5) 0.039(6) 0.023(5) 0.007(4) 0.007(4) -0.014(4)
C12B_1 0.037(6) 0.043(6) 0.020(6) 0.001(5) 0.004(4) -0.012(5)

loop_
_atom_type_symbol
_atom_type_description
_atom_type_scat_dispersion_real
_atom_type_scat_dispersion_imag
_atom_type_scat_source
C C 0.0033 0.0016 'International Tables Vol C Tables 4.2.6.8 and 6.1.1.4'
H H 0.0000 0.0000 'International Tables Vol C Tables 4.2.6.8 and 6.1.1.4'
Ca Ca 0.2262 0.3064 'International Tables Vol C Tables 4.2.6.8 and 6.1.1.4'
N N 0.0061 0.0033 'International Tables Vol C Tables 4.2.6.8 and 6.1.1.4'
Ni Ni 0.3393 1.1124 'International Tables Vol C Tables 4.2.6.8 and 6.1.1.4'
O O 0.0106 0.0060 'International Tables Vol C Tables 4.2.6.8 and 6.1.1.4'

loop_
_geom_angle_atom_site_label_1
_geom_angle_atom_site_label_2
_geom_angle_atom_site_label_3
_geom_angle
_geom_angle_site_symmetry_1
_geom_angle_site_symmetry_3
_geom_angle_publ_flag
C1 Ni1 N2 148.3(3) . . ?
C1 Ni1 N1 112.2(3) . . ?
N2 Ni1 N1 99.5(2) . . ?
C1 Ni1 O1 40.8(3) . . ?
N2 Ni1 O1 107.5(2) . . ?
N1 Ni1 O1 153.0(2) . . ?
C1 O1 Ni1 64.2(3) . . ?
C2 N1 C13 126.7(6) . . ?
C2 N1 Ni1 123.1(5) . . ?
C13 N1 Ni1 110.1(4) . . ?
O2 C1 O1 127.8(6) . . ?
O2 C1 Ni1 156.8(6) . . ?
O1 C1 Ni1 75.0(4) . . ?
O2 C1 Ca1A 39.1(3) . . ?
O1 C1 Ca1A 89.0(4) . . ?
Ni1 C1 Ca1A 164.0(4) . . ?
C37 Ni2 N4 113.8(3) . . ?
C37 Ni2 O3 39.5(3) . . ?
N4 Ni2 O3 153.3(2) . . ?
C37 Ni2 N3 147.1(3) . . ?
N4 Ni2 N3 99.1(2) . . ?
O3 Ni2 N3 107.6(2) . . ?
C1 O2 Ca1A 120.0(5) . . ?
C1 O2 Ca1B 125.2(5) . . ?
Ca1A O2 Ca1B 13.73(5) . . ?
C8 N2 C25 123.5(5) . . ?
C8 N2 Ni1 126.5(4) . . ?
C25 N2 Ni1 110.0(4) . . ?
N1 C2 C7 120.2(6) . . ?
N1 C2 C3 125.2(6) . . ?
C7 C2 C3 114.5(6) . . ?
C37 O3 Ni2 65.8(4) . . ?
C38 N3 C49 129.8(6) . . ?
C38 N3 Ni2 120.8(4) . . ?
C49 N3 Ni2 109.4(4) . . ?
C4 C3 C6 107.1(6) . . ?
C4 C3 C5 111.4(6) . . ?
C6 C3 C5 107.7(7) . . ?
C4 C3 C2 106.8(6) . . ?
C6 C3 C2 116.9(6) . . ?
C5 C3 C2 107.1(6) . . ?
C37 O4 Ca1B 116.9(5) . . ?
C37 O4 Ca1A 121.3(5) . . ?
Ca1B O4 Ca1A 13.68(7) . . ?
C44 N4 C61 125.5(6) . . ?
C44 N4 Ni2 124.6(4) . . ?
C61 N4 Ni2 109.9(4) . . ?
C73 O5 C75 112.4(6) . . ?
C79 O6 C77 111.5(7) . . ?
C2 C7 C8 133.4(7) . . ?
N2 C8 C7 117.2(6) . . ?
N2 C8 C9 129.6(6) . . ?
C7 C8 C9 113.1(6) . . ?
C8 C9 C12 117.1(6) . . ?
C8 C9 C10 109.5(6) . . ?
C12 C9 C10 108.4(7) . . ?
C8 C9 C11 109.4(7) . . ?
C12 C9 C11 102.2(7) . . ?
C10 C9 C11 110.0(7) . . ?
C14 C13 C21 120.8(7) . . ?
C14 C13 N1 120.4(7) . . ?
C21 C13 N1 118.5(6) . . ?
C13 C14 C18 120.3(8) . . ?
C13 C14 C15 122.1(7) . . ?
C18 C14 C15 117.6(7) . . ?
C14 C15 C16 112.0(8) . . ?
C14 C15 C17 113.1(7) . . ?
C16 C15 C17 109.1(7) . . ?
C19 C18 C14 117.5(7) . . ?
C20 C19 C18 122.8(7) . . ?
C19 C20 C21 120.5(8) . . ?
C20 C21 C13 118.0(6) . . ?
C20 C21 C22 120.6(7) . . ?
C13 C21 C22 121.3(6) . . ?
C21 C22 C24 111.5(6) . . ?
C21 C22 C23 113.1(6) . . ?
C24 C22 C23 108.1(6) . . ?
C26 C25 C33 120.9(7) . . ?
C26 C25 N2 120.9(6) . . ?
C33 C25 N2 117.9(6) . . ?
C30 C26 C25 119.1(7) . . ?
C30 C26 C27 121.1(7) . . ?
C25 C26 C27 119.8(6) . . ?
C28 C27 C26 116.7(7) . . ?
C28 C27 C29 106.7(6) . . ?
C26 C27 C29 107.4(6) . . ?
C26 C30 C31 121.5(8) . . ?
C32 C31 C30 117.8(7) . . ?
C31 C32 C33 124.4(7) . . ?
C32 C33 C25 116.2(7) . . ?
C32 C33 C34 122.9(7) . . ?
C25 C33 C34 120.9(7) . . ?
C36 C34 C35 95.3(7) . . ?
C36 C34 C33 118.3(10) . . ?
C35 C34 C33 121.0(8) . . ?
O4 C37 O3 131.9(6) . . ?
O4 C37 Ni2 153.4(6) . . ?
O3 C37 Ni2 74.7(4) . . ?
O4 C37 Ca1B 41.8(4) . . ?
O3 C37 Ca1B 90.1(4) . . ?
Ni2 C37 Ca1B 164.7(3) . . ?
O4 C37 Ca1A 39.9(4) . . ?
O3 C37 Ca1A 92.8(4) . . ?
Ni2 C37 Ca1A 165.5(4) . . ?
Ca1B C37 Ca1A 9.87(5) . . ?
N3 C38 C43 123.6(6) . . ?
N3 C38 C39 123.4(6) . . ?
C43 C38 C39 113.0(6) . . ?
C41 C39 C42 110.3(7) . . ?
C41 C39 C40 111.5(7) . . ?
C42 C39 C40 103.9(7) . . ?
C41 C39 C38 107.7(7) . . ?
C42 C39 C38 107.2(6) . . ?
C40 C39 C38 116.0(6) . . ?
C38 C43 C44 129.9(7) . . ?
N4 C44 C43 122.0(6) . . ?
N4 C44 C45 126.8(6) . . ?
C43 C44 C45 111.2(6) . . ?
C48 C45 C46 103.6(7) . . ?
C48 C45 C47 108.0(6) . . ?
C46 C45 C47 106.0(6) . . ?
C48 C45 C44 111.7(6) . . ?
C46 C45 C44 118.9(6) . . ?
C47 C45 C44 107.9(6) . . ?
C50 C49 C57 120.3(7) . . ?
C50 C49 N3 121.0(7) . . ?
C57 C49 N3 118.1(7) . . ?
C49 C50 C54 120.9(7) . . ?
C49 C50 C51 121.4(7) . . ?
C54 C50 C51 117.7(7) . . ?
C50 C51 C52 105.5(8) . . ?
C50 C51 C53 103.3(6) . . ?
C52 C51 C53 123.2(6) . . ?
C55 C54 C50 118.4(8) . . ?
C56 C55 C54 120.9(7) . . ?
C55 C56 C57 121.5(8) . . ?
C49 C57 C56 117.7(7) . . ?
C49 C57 C58 122.3(7) . . ?
C56 C57 C58 120.0(8) . . ?
C60 C58 C57 114.1(7) . . ?
C60 C58 C59 112.2(7) . . ?
C57 C58 C59 110.9(7) . . ?
C62 C61 C69 121.2(6) . . ?
C62 C61 N4 120.1(6) . . ?
C69 C61 N4 118.3(7) . . ?
C66 C62 C61 119.0(6) . . ?
C66 C62 C63 119.0(7) . . ?
C61 C62 C63 121.9(6) . . ?
C65 C63 C64 112.2(7) . . ?
C65 C63 C62 113.2(6) . . ?
C64 C63 C62 109.7(6) . . ?
C62 C66 C67 121.5(8) . . ?
C68 C67 C66 117.1(6) . . ?
C69 C68 C67 125.0(7) . . ?
C68 C69 C61 116.0(8) . . ?
C68 C69 C70 122.5(7) . . ?
C61 C69 C70 121.5(7) . . ?
C71 C70 C72 110.3(7) . . ?
C71 C70 C69 110.7(7) . . ?
C72 C70 C69 111.6(7) . . ?
O5 C73 C74 111.4(7) . . ?
O5 C75 C76 106.0(7) . . ?
O6 C77 C78 110.2(8) . . ?
O6 C79 C80 105.0(7) . . ?
Ca1B Ca1A O2 101.6(4) . . ?
Ca1B Ca1A O4 64.6(3) . . ?
O2 Ca1A O4 166.2(3) . . ?
Ca1B Ca1A O3B_1 21.8(4) . . ?
O2 Ca1A O3B_1 81.7(3) . . ?
O4 Ca1A O3B_1 84.7(3) . . ?
Ca1B Ca1A O2B_1 53.0(4) . . ?
O2 Ca1A O2B_1 96.6(3) . . ?
O4 Ca1A O2B_1 75.1(3) . . ?
O3B_1 Ca1A O2B_1 64.2(3) . . ?
Ca1B Ca1A O1B_1 112.4(4) . . ?
O2 Ca1A O1B_1 105.8(3) . . ?
O4 Ca1A O1B_1 80.6(2) . . ?
O3B_1 Ca1A O1B_1 127.4(3) . . ?
O2B_1 Ca1A O1B_1 63.2(3) . . ?
Ca1B Ca1A O4B_1 77.0(4) . . ?
O2 Ca1A O4B_1 76.3(2) . . ?
O4 Ca1A O4B_1 99.7(3) . . ?
O3B_1 Ca1A O4B_1 63.2(3) . . ?
O2B_1 Ca1A O4B_1 127.4(4) . . ?
O1B_1 Ca1A O4B_1 169.3(4) . . ?
Ca1B Ca1A O6B_1 174.3(4) . . ?
O2 Ca1A O6B_1 79.8(3) . . ?
O4 Ca1A O6B_1 113.9(3) . . ?
O3B_1 Ca1A O6B_1 161.2(3) . . ?
O2B_1 Ca1A O6B_1 121.4(3) . . ?
O1B_1 Ca1A O6B_1 62.0(3) . . ?
O4B_1 Ca1A O6B_1 108.7(3) . . ?
Ca1B Ca1A O5B_1 122.2(4) . . ?
O2 Ca1A O5B_1 103.7(3) . . ?
O4 Ca1A O5B_1 85.2(2) . . ?
O3B_1 Ca1A O5B_1 119.5(3) . . ?
O2B_1 Ca1A O5B_1 159.6(3) . . ?
O1B_1 Ca1A O5B_1 109.2(3) . . ?
O4B_1 Ca1A O5B_1 60.3(3) . . ?
O6B_1 Ca1A O5B_1 62.4(3) . . ?
Ca1B Ca1A C1 110.0(4) . . ?
O2 Ca1A C1 20.94(19) . . ?
O4 Ca1A C1 160.5(2) . . ?
O3B_1 Ca1A C1 94.0(3) . . ?
O2B_1 Ca1A C1 86.8(3) . . ?
O1B_1 Ca1A C1 84.9(3) . . ?
O4B_1 Ca1A C1 97.0(2) . . ?
O6B_1 Ca1A C1 69.5(2) . . ?
O5B_1 Ca1A C1 112.0(3) . . ?
Ca1B Ca1A C37 61.2(3) . . ?
O2 Ca1A C37 154.3(2) . . ?
O4 Ca1A C37 18.84(18) . . ?
O3B_1 Ca1A C37 77.4(3) . . ?
O2B_1 Ca1A C37 87.7(3) . . ?
O1B_1 Ca1A C37 98.8(2) . . ?
O4B_1 Ca1A C37 80.9(2) . . ?
O6B_1 Ca1A C37 119.3(2) . . ?
O5B_1 Ca1A C37 74.4(2) . . ?
C1 Ca1A C37 171.2(3) . . ?
Ca1A Ca1B O3B_1 151.9(5) . . ?
Ca1A Ca1B O4 101.8(4) . . ?
O3B_1 Ca1B O4 103.9(4) . . ?
Ca1A Ca1B O2B_1 115.1(4) . . ?
O3B_1 Ca1B O2B_1 78.5(4) . . ?
O4 Ca1B O2B_1 85.1(3) . . ?
Ca1A Ca1B O2 64.7(4) . . ?
O3B_1 Ca1B O2 89.5(3) . . ?
O4 Ca1B O2 166.4(4) . . ?
O2B_1 Ca1B O2 100.1(3) . . ?
Ca1A Ca1B O4B_1 90.4(4) . . ?
O3B_1 Ca1B O4B_1 71.3(4) . . ?
O4 Ca1B O4B_1 107.1(3) . . ?
O2B_1 Ca1B O4B_1 149.4(4) . . ?
O2 Ca1B O4B_1 74.7(2) . . ?
Ca1A Ca1B O1B_1 56.8(4) . . ?
O3B_1 Ca1B O1B_1 140.7(4) . . ?
O4 Ca1B O1B_1 77.9(2) . . ?
O2B_1 Ca1B O1B_1 62.4(3) . . ?
O2 Ca1B O1B_1 93.3(3) . . ?
O4B_1 Ca1B O1B_1 146.7(4) . . ?
Ca1A Ca1B C4B_1 152.8(5) . . ?
O3B_1 Ca1B C4B_1 25.7(3) . . ?
O4 Ca1B C4B_1 101.2(4) . . ?
O2B_1 Ca1B C4B_1 52.9(4) . . ?
O2 Ca1B C4B_1 91.9(3) . . ?
O4B_1 Ca1B C4B_1 96.7(4) . . ?
O1B_1 Ca1B C4B_1 115.0(4) . . ?
Ca1A Ca1B C37 108.9(4) . . ?
O3B_1 Ca1B C37 91.6(4) . . ?
O4 Ca1B C37 21.33(19) . . ?
O2B_1 Ca1B C37 99.6(3) . . ?
O2 Ca1B C37 160.0(2) . . ?
O4B_1 Ca1B C37 86.7(2) . . ?
O1B_1 Ca1B C37 98.5(2) . . ?
C4B_1 Ca1B C37 97.7(4) . . ?
Ca1A Ca1B C5B_1 128.5(4) . . ?
O3B_1 Ca1B C5B_1 24.9(3) . . ?
O4 Ca1B C5B_1 118.4(3) . . ?
O2B_1 Ca1B C5B_1 99.9(4) . . ?
O2 Ca1B C5B_1 73.3(3) . . ?
O4B_1 Ca1B C5B_1 49.5(3) . . ?
O1B_1 Ca1B C5B_1 156.2(3) . . ?
C4B_1 Ca1B C5B_1 47.9(4) . . ?
C37 Ca1B C5B_1 100.3(3) . . ?
Ca1A Ca1B C3B_1 142.7(5) . . ?
O3B_1 Ca1B C3B_1 53.5(4) . . ?
O4 Ca1B C3B_1 82.1(3) . . ?
O2B_1 Ca1B C3B_1 27.6(3) . . ?
O2 Ca1B C3B_1 108.3(3) . . ?
O4B_1 Ca1B C3B_1 124.4(4) . . ?
O1B_1 Ca1B C3B_1 88.8(3) . . ?
C4B_1 Ca1B C3B_1 29.8(3) . . ?
C37 Ca1B C3B_1 88.1(3) . . ?
C5B_1 Ca1B C3B_1 77.4(3) . . ?
Ca1A Ca1B O5B_1 48.7(4) . . ?
O3B_1 Ca1B O5B_1 125.5(3) . . ?
O4 Ca1B O5B_1 80.4(2) . . ?
O2B_1 Ca1B O5B_1 154.3(3) . . ?
O2 Ca1B O5B_1 90.0(2) . . ?
O4B_1 Ca1B O5B_1 56.2(3) . . ?
O1B_1 Ca1B O5B_1 93.7(3) . . ?
C4B_1 Ca1B O5B_1 151.1(4) . . ?
C37 Ca1B O5B_1 73.2(2) . . ?
C5B_1 Ca1B O5B_1 105.6(3) . . ?
C3B_1 Ca1B O5B_1 161.4(3) . . ?
C12A_1 O1A_1 C1A_1 115.9(12) . . ?
O1A_1 C1A_1 C2A_1 109.1(14) . . ?
C3A_1 O2A_1 C2A_1 114.6(12) . . ?
O2A_1 C2A_1 C1A_1 109.3(12) . . ?
C4A_1 O3A_1 C5A_1 111.9(10) . . ?
O2A_1 C3A_1 C4A_1 110.1(12) . . ?
C6A_1 O4A_1 C7A_1 110.9(10) . . ?
O3A_1 C4A_1 C3A_1 111.4(12) . . ?
C8A_1 O5A_1 C9A_1 110.4(10) . . ?
O3A_1 C5A_1 C6A_1 104.7(10) . . ?
C10A_1 O6A_1 C11A_1 114.4(10) . . ?
O4A_1 C6A_1 C5A_1 106.6(10) . . ?
O4A_1 C7A_1 C8A_1 104.8(10) . . ?
O5A_1 C8A_1 C7A_1 108.7(11) . . ?
O5A_1 C9A_1 C10A_1 103.6(11) . . ?
O6A_1 C10A_1 C9A_1 106.6(10) . . ?
O6A_1 C11A_1 C12A_1 110.6(13) . . ?
O1A_1 C12A_1 C11A_1 113.9(14) . . ?
C1B_1 O1B_1 C12B_1 107.8(10) . . ?
C1B_1 O1B_1 Ca1A 117.9(8) . . ?
C12B_1 O1B_1 Ca1A 121.5(7) . . ?
C1B_1 O1B_1 Ca1B 108.4(7) . . ?
C12B_1 O1B_1 Ca1B 132.0(7) . . ?
Ca1A O1B_1 Ca1B 10.85(7) . . ?
O1B_1 C1B_1 C2B_1 109.8(10) . . ?
C3B_1 O2B_1 C2B_1 110.3(10) . . ?
C3B_1 O2B_1 Ca1B 105.6(9) . . ?
C2B_1 O2B_1 Ca1B 124.7(9) . . ?
C3B_1 O2B_1 Ca1A 117.4(9) . . ?
C2B_1 O2B_1 Ca1A 117.3(8) . . ?
Ca1B O2B_1 Ca1A 11.80(9) . . ?
O2B_1 C2B_1 C1B_1 104.0(10) . . ?
C4B_1 O3B_1 C5B_1 112.6(10) . . ?
C4B_1 O3B_1 Ca1B 117.6(7) . . ?
C5B_1 O3B_1 Ca1B 120.2(7) . . ?
C4B_1 O3B_1 Ca1A 120.4(7) . . ?
C5B_1 O3B_1 Ca1A 114.6(7) . . ?
Ca1B O3B_1 Ca1A 6.27(11) . . ?
O2B_1 C3B_1 C4B_1 107.4(9) . . ?
O2B_1 C3B_1 Ca1B 46.8(6) . . ?
C4B_1 C3B_1 Ca1B 72.9(7) . . ?
C7B_1 O4B_1 C6B_1 110.0(10) . . ?
C7B_1 O4B_1 Ca1B 128.5(6) . . ?
C6B_1 O4B_1 Ca1B 103.6(8) . . ?
C7B_1 O4B_1 Ca1A 121.8(6) . . ?
C6B_1 O4B_1 Ca1A 116.0(8) . . ?
Ca1B O4B_1 Ca1A 12.67(6) . . ?
O3B_1 C4B_1 C3B_1 109.1(11) . . ?
O3B_1 C4B_1 Ca1B 36.6(5) . . ?
C3B_1 C4B_1 Ca1B 77.3(7) . . ?
C8B_1 O5B_1 C9B_1 109.9(9) . . ?
C8B_1 O5B_1 Ca1A 116.0(7) . . ?
C9B_1 O5B_1 Ca1A 115.1(7) . . ?
C8B_1 O5B_1 Ca1B 112.3(7) . . ?
C9B_1 O5B_1 Ca1B 123.7(7) . . ?
Ca1A O5B_1 Ca1B 9.13(5) . . ?
O3B_1 C5B_1 C6B_1 105.7(9) . . ?
O3B_1 C5B_1 Ca1B 34.9(5) . . ?
C6B_1 C5B_1 Ca1B 85.7(7) . . ?
C11B_1 O6B_1 C10B_1 111.2(9) . . ?
C11B_1 O6B_1 Ca1A 116.2(7) . . ?
C10B_1 O6B_1 Ca1A 116.6(7) . . ?
O4B_1 C6B_1 C5B_1 106.7(11) . . ?
O4B_1 C6B_1 Ca1B 50.7(6) . . ?
C5B_1 C6B_1 Ca1B 66.9(7) . . ?
O4B_1 C7B_1 C8B_1 106.6(9) . . ?
O5B_1 C8B_1 C7B_1 107.4(9) . . ?
O5B_1 C9B_1 C10B_1 108.1(9) . . ?
O6B_1 C10B_1 C9B_1 107.3(9) . . ?
O6B_1 C11B_1 C12B_1 108.6(10) . . ?
O1B_1 C12B_1 C11B_1 106.3(10) . . ?

loop_
_geom_bond_atom_site_label_1
_geom_bond_atom_site_label_2
_geom_bond_distance
_geom_bond_site_symmetry_2
_geom_bond_publ_flag
Ni1 C1 1.779(6) . ?
Ni1 N2 1.869(6) . ?
Ni1 N1 1.874(6) . ?
Ni1 O1 1.908(5) . ?
O1 C1 1.290(8) . ?
N1 C2 1.357(8) . ?
N1 C13 1.419(8) . ?
C1 O2 1.243(8) . ?
C1 Ca1A 3.012(7) . ?
Ni2 C37 1.819(6) . ?
Ni2 N4 1.847(6) . ?
Ni2 O3 1.924(5) . ?
Ni2 N3 1.947(5) . ?
O2 Ca1A 2.191(6) . ?
O2 Ca1B 2.375(6) . ?
N2 C8 1.330(9) . ?
N2 C25 1.456(8) . ?
C2 C7 1.399(9) . ?
C2 C3 1.562(9) . ?
O3 C37 1.270(8) . ?
N3 C38 1.325(9) . ?
N3 C49 1.406(8) . ?
C3 C4 1.523(12) . ?
C3 C6 1.529(10) . ?
C3 C5 1.554(11) . ?
O4 C37 1.201(8) . ?
O4 Ca1B 2.198(6) . ?
O4 Ca1A 2.383(6) . ?
N4 C44 1.310(8) . ?
N4 C61 1.459(8) . ?
O5 C73 1.400(11) . ?
O5 C75 1.423(11) . ?
O6 C79 1.420(11) . ?
O6 C77 1.422(11) . ?
C7 C8 1.434(10) . ?
C8 C9 1.517(10) . ?
C9 C12 1.533(10) . ?
C9 C10 1.550(12) . ?
C9 C11 1.593(12) . ?
C13 C14 1.368(10) . ?
C13 C21 1.420(11) . ?
C14 C18 1.425(10) . ?
C14 C15 1.512(13) . ?
C15 C16 1.560(12) . ?
C15 C17 1.563(10) . ?
C18 C19 1.388(13) . ?
C19 C20 1.349(12) . ?
C20 C21 1.402(10) . ?
C21 C22 1.483(10) . ?
C22 C24 1.547(11) . ?
C22 C23 1.574(10) . ?
C25 C26 1.399(10) . ?
C25 C33 1.435(9) . ?
C26 C30 1.340(10) . ?
C26 C27 1.530(11) . ?
C27 C28 1.502(10) . ?
C27 C29 1.618(11) . ?
C30 C31 1.434(12) . ?
C31 C32 1.339(12) . ?
C32 C33 1.373(11) . ?
C33 C34 1.478(13) . ?
C34 C36 1.407(13) . ?
C34 C35 1.473(10) . ?
C37 Ca1B 2.944(7) . ?
C37 Ca1A 3.177(7) . ?
C38 C43 1.374(10) . ?
C38 C39 1.600(9) . ?
C39 C41 1.495(12) . ?
C39 C42 1.532(12) . ?
C39 C40 1.565(11) . ?
C43 C44 1.421(9) . ?
C44 C45 1.560(9) . ?
C45 C48 1.528(10) . ?
C45 C46 1.553(10) . ?
C45 C47 1.554(11) . ?
C49 C50 1.357(10) . ?
C49 C57 1.396(10) . ?
C50 C54 1.418(11) . ?
C50 C51 1.556(12) . ?
C51 C52 1.655(14) . ?
C51 C53 1.685(13) . ?
C54 C55 1.404(13) . ?
C55 C56 1.315(12) . ?
C56 C57 1.447(9) . ?
C57 C58 1.509(12) . ?
C58 C60 1.449(11) . ?
C58 C59 1.562(10) . ?
C61 C62 1.385(11) . ?
C61 C69 1.442(10) . ?
C62 C66 1.383(9) . ?
C62 C63 1.557(10) . ?
C63 C65 1.490(11) . ?
C63 C64 1.511(11) . ?
C66 C67 1.411(11) . ?
C67 C68 1.373(12) . ?
C68 C69 1.366(10) . ?
C69 C70 1.516(12) . ?
C70 C71 1.483(12) . ?
C70 C72 1.513(11) . ?
C73 C74 1.485(12) . ?
C75 C76 1.521(13) . ?
C77 C78 1.481(15) . ?
C79 C80 1.505(12) . ?
Ca1A Ca1B 0.5756(16) . ?
Ca1A O3B_1 2.484(10) . ?
Ca1A O2B_1 2.547(12) . ?
Ca1A O1B_1 2.557(12) . ?
Ca1A O4B_1 2.624(9) . ?
Ca1A O6B_1 2.661(10) . ?
Ca1A O5B_1 2.726(10) . ?
Ca1B O3B_1 1.962(10) . ?
Ca1B O2B_1 2.249(12) . ?
Ca1B O4B_1 2.557(10) . ?
Ca1B O1B_1 2.827(12) . ?
Ca1B C4B_1 2.913(14) . ?
Ca1B C5B_1 2.961(12) . ?
Ca1B C3B_1 2.973(15) . ?
Ca1B O5B_1 3.071(10) . ?
O1A_1 C12A_1 1.384(15) . ?
O1A_1 C1A_1 1.395(14) . ?
C1A_1 C2A_1 1.460(17) . ?
O2A_1 C3A_1 1.397(14) . ?
O2A_1 C2A_1 1.398(15) . ?
O3A_1 C4A_1 1.399(13) . ?
O3A_1 C5A_1 1.432(13) . ?
C3A_1 C4A_1 1.475(16) . ?
O4A_1 C6A_1 1.432(12) . ?
O4A_1 C7A_1 1.435(13) . ?
O5A_1 C8A_1 1.423(12) . ?
O5A_1 C9A_1 1.428(13) . ?
C5A_1 C6A_1 1.477(16) . ?
O6A_1 C10A_1 1.375(13) . ?
O6A_1 C11A_1 1.409(13) . ?
C7A_1 C8A_1 1.495(16) . ?
C9A_1 C10A_1 1.532(15) . ?
C11A_1 C12A_1 1.434(17) . ?
O1B_1 C1B_1 1.419(13) . ?
O1B_1 C12B_1 1.471(13) . ?
C1B_1 C2B_1 1.511(13) . ?
O2B_1 C3B_1 1.432(12) . ?
O2B_1 C2B_1 1.440(13) . ?
O3B_1 C4B_1 1.428(13) . ?
O3B_1 C5B_1 1.441(12) . ?
C3B_1 C4B_1 1.514(15) . ?
O4B_1 C7B_1 1.432(12) . ?
O4B_1 C6B_1 1.433(13) . ?
O5B_1 C8B_1 1.433(11) . ?
O5B_1 C9B_1 1.460(11) . ?
C5B_1 C6B_1 1.481(16) . ?
O6B_1 C11B_1 1.421(11) . ?
O6B_1 C10B_1 1.454(13) . ?
C7B_1 C8B_1 1.504(14) . ?
C9B_1 C10B_1 1.515(13) . ?
C11B_1 C12B_1 1.502(15) . ?
